data_4120733
loop_
_publ_author_name
'Gyeongshin Choi'
'Hayato Tsurugi'
'Kazushi Mashima'

_publ_section_title
;
 Hemilabile N-Xylyl-N'-methylperimidine Carbene Iridium Complexes as
 Catalysts for C-H Activation and Dehydrogenative Silylation: Dual Role of
 N-Xylyl Moiety for ortho-C-H Bond Activation and Reductive Bond Cleavage
;
_journal_name_full 'Journal of the American Chemical Society'
_journal_page_first 13149
_journal_page_last 13161
_journal_paper_doi 10.1021/ja406519u
_journal_volume 135
_journal_year 2013
_chemical_formula_moiety 'C37 H40 Ir N3 Si, 1.5(C6 H6)'
_chemical_formula_sum 'C46 H49 Ir N3 Si'
_chemical_formula_weight 864.19
_chemical_name_common 10d
_chemical_name_systematic
; 
 ? 
;
_space_group_IT_number 2
_symmetry_cell_setting triclinic
_symmetry_Int_Tables_number 2
_symmetry_space_group_name_Hall '-P 1'
_symmetry_space_group_name_H-M 'P -1'
_atom_sites_solution_hydrogens geom
_atom_sites_solution_primary direct
_atom_sites_solution_secondary difmap
_audit_creation_method SHELXL-97
_cell_angle_alpha 86.345(6)
_cell_angle_beta 86.367(7)
_cell_angle_gamma 81.453(7)
_cell_formula_units_Z 2
_cell_length_a 10.2398(5)
_cell_length_b 12.8417(6)
_cell_length_c 14.6811(9)
_cell_measurement_reflns_used 4652
_cell_measurement_temperature 113(2)
_cell_measurement_theta_max 27.48
_cell_measurement_theta_min 3.08
_cell_volume 1902.35(18)
_computing_cell_refinement CrystalClear
_computing_data_collection 'CrystalClear (Rigaku Inc., 2007)'
_computing_data_reduction CrystalClear
_computing_molecular_graphics 'CrystalStructure 4.0'
_computing_publication_material 'CrystalStructure 4.0 (Rigaku, 2010)'
_computing_structure_refinement 'SHELXL-97 (Sheldrick, 1997)'
_computing_structure_solution 'SHELXS-97 (Sheldrick, 1990)'
_diffrn_ambient_temperature 113(2)
_diffrn_detector_area_resol_mean 7.314
_diffrn_measured_fraction_theta_full 0.976
_diffrn_measured_fraction_theta_max 0.976
_diffrn_measurement_device_type 'Rigaku Mercury70'
_diffrn_measurement_method \w
_diffrn_radiation_monochromator graphite
_diffrn_radiation_source 'fine-focus sealed tube'
_diffrn_radiation_type MoK\a
_diffrn_radiation_wavelength 0.71075
_diffrn_reflns_av_R_equivalents 0.0352
_diffrn_reflns_av_sigmaI/netI 0.0535
_diffrn_reflns_limit_h_max 12
_diffrn_reflns_limit_h_min -12
_diffrn_reflns_limit_k_max 16
_diffrn_reflns_limit_k_min -16
_diffrn_reflns_limit_l_max 18
_diffrn_reflns_limit_l_min -17
_diffrn_reflns_number 16640
_diffrn_reflns_theta_full 26.38
_diffrn_reflns_theta_max 26.38
_diffrn_reflns_theta_min 3.08
_exptl_absorpt_coefficient_mu 3.578
_exptl_absorpt_correction_T_max 0.564
_exptl_absorpt_correction_T_min 0.508
_exptl_absorpt_correction_type multi-scan
_exptl_absorpt_process_details 'REQAB (Rigaku, 1998)'
_exptl_crystal_colour red
_exptl_crystal_density_diffrn 1.509
_exptl_crystal_description block
_exptl_crystal_F_000 874
_exptl_crystal_size_max 0.22
_exptl_crystal_size_mid 0.16
_exptl_crystal_size_min 0.16
_refine_diff_density_max 4.383
_refine_diff_density_min -1.952
_refine_diff_density_rms 0.150
_refine_ls_extinction_method none
_refine_ls_goodness_of_fit_ref 1.173
_refine_ls_hydrogen_treatment mixed
_refine_ls_matrix_type full
_refine_ls_number_parameters 460
_refine_ls_number_reflns 7582
_refine_ls_number_restraints 0
_refine_ls_restrained_S_all 1.173
_refine_ls_R_factor_all 0.0478
_refine_ls_R_factor_gt 0.0439
_refine_ls_shift/su_max 0.003
_refine_ls_shift/su_mean 0.000
_refine_ls_structure_factor_coef Fsqd
_refine_ls_weighting_details 'calc w=1/[\s^2^(Fo^2^)+(0.0204P)^2^+8.2594P] where P=(Fo^2^+2Fc^2^)/3'
_refine_ls_weighting_scheme calc
_refine_ls_wR_factor_gt 0.0912
_refine_ls_wR_factor_ref 0.0947
_reflns_number_gt 7058
_reflns_number_total 7772
_reflns_threshold_expression >2sigma(I)
_cod_data_source_file ja406519u_si_001_13.cif
_cod_data_source_block 10d
_cod_original_cell_volume 1902.35(17)
_cod_database_code 4120733

loop_
_symmetry_equiv_pos_as_xyz
'x, y, z'
'-x, -y, -z'

loop_
_atom_site_label
_atom_site_type_symbol
_atom_site_fract_x
_atom_site_fract_y
_atom_site_fract_z
_atom_site_U_iso_or_equiv
_atom_site_adp_type
_atom_site_occupancy
_atom_site_symmetry_multiplicity
_atom_site_calc_flag
_atom_site_refinement_flags
Ir1 Ir 0.227987(19) 1.085480(15) 0.682255(13) 0.01947(8) Uani 1 1 d .
Si1 Si 0.27514(14) 1.13336(11) 0.82429(9) 0.0195(3) Uani 1 1 d .
N1 N 0.4749(4) 1.0413(3) 0.6270(3) 0.0169(9) Uani 1 1 d .
N2 N 0.4569(4) 0.8758(3) 0.6905(3) 0.0172(9) Uani 1 1 d .
N3 N 0.0526(4) 1.0206(3) 0.7277(3) 0.0187(9) Uani 1 1 d .
C1 C 0.3999(5) 0.9762(4) 0.6740(3) 0.0166(10) Uani 1 1 d .
C2 C 0.3934(5) 1.1458(4) 0.6232(3) 0.0160(10) Uani 1 1 d .
H2A H 0.3810 1.1761 0.5601 0.019 Uiso 1 1 calc R
H2B H 0.4252 1.1969 0.6612 0.019 Uiso 1 1 calc R
C3 C 0.6002(5) 1.0125(4) 0.5844(3) 0.0173(10) Uani 1 1 d .
C4 C 0.6645(5) 1.0804(4) 0.5287(3) 0.0209(11) Uani 1 1 d .
H4 H 0.6251 1.1515 0.5178 0.025 Uiso 1 1 calc R
C5 C 0.7907(5) 1.0435(4) 0.4872(3) 0.0202(11) Uani 1 1 d .
H5 H 0.8343 1.0896 0.4467 0.024 Uiso 1 1 calc R
C6 C 0.8497(5) 0.9427(4) 0.5051(4) 0.0264(12) Uani 1 1 d .
H6 H 0.9336 0.9191 0.4761 0.032 Uiso 1 1 calc R
C7 C 0.7877(5) 0.8717(4) 0.5667(3) 0.0205(11) Uani 1 1 d .
C8 C 0.8471(5) 0.7682(4) 0.5916(4) 0.0239(11) Uani 1 1 d .
H8 H 0.9329 0.7423 0.5668 0.029 Uiso 1 1 calc R
C9 C 0.7812(5) 0.7050(4) 0.6517(4) 0.0270(12) Uani 1 1 d .
H9 H 0.8239 0.6368 0.6702 0.032 Uiso 1 1 calc R
C10 C 0.6522(5) 0.7390(4) 0.6862(3) 0.0218(11) Uani 1 1 d .
H10 H 0.6075 0.6933 0.7263 0.026 Uiso 1 1 calc R
C11 C 0.5905(5) 0.8380(4) 0.6620(3) 0.0203(11) Uani 1 1 d .
C12 C 0.6587(5) 0.9069(4) 0.6037(3) 0.0196(11) Uani 1 1 d .
C13 C 0.3781(5) 0.8008(4) 0.7352(3) 0.0202(11) Uani 1 1 d .
C14 C 0.3659(5) 0.7921(4) 0.8307(4) 0.0212(11) Uani 1 1 d .
H14 H 0.4079 0.8357 0.8660 0.025 Uiso 1 1 calc R
C15 C 0.2907(5) 0.7178(4) 0.8738(4) 0.0240(11) Uani 1 1 d .
C16 C 0.2305(5) 0.6573(4) 0.8186(4) 0.0272(12) Uani 1 1 d .
H16 H 0.1774 0.6086 0.8472 0.033 Uiso 1 1 calc R
C17 C 0.2437(5) 0.6641(4) 0.7241(4) 0.0242(12) Uani 1 1 d .
C18 C 0.3197(5) 0.7378(4) 0.6828(4) 0.0203(11) Uani 1 1 d .
H18 H 0.3311 0.7443 0.6181 0.024 Uiso 1 1 calc R
C19 C 0.0852(5) 1.2123(4) 0.6609(3) 0.0205(11) Uani 1 1 d .
C20 C -0.0470(5) 1.1913(4) 0.6728(3) 0.0209(11) Uani 1 1 d .
C21 C -0.0633(5) 1.0870(4) 0.7154(3) 0.0213(11) Uani 1 1 d .
C22 C 0.2467(6) 1.2785(5) 0.8444(4) 0.0297(13) Uani 1 1 d .
H22A H 0.1570 1.3076 0.8252 0.036 Uiso 1 1 calc R
H22B H 0.2469 1.2863 0.9110 0.036 Uiso 1 1 calc R
C23 C 0.3450(6) 1.3475(5) 0.7965(4) 0.0357(14) Uani 1 1 d .
H23A H 0.3299 1.3563 0.7310 0.043 Uiso 1 1 calc R
H23B H 0.4357 1.3132 0.8052 0.043 Uiso 1 1 calc R
H23C H 0.3316 1.4167 0.8229 0.043 Uiso 1 1 calc R
C24 C 0.4541(5) 1.0869(4) 0.8499(4) 0.0248(12) Uani 1 1 d .
H24A H 0.4688 1.0088 0.8537 0.030 Uiso 1 1 calc R
H24B H 0.5110 1.1105 0.7979 0.030 Uiso 1 1 calc R
C25 C 0.4996(6) 1.1256(5) 0.9386(4) 0.0343(14) Uani 1 1 d .
H25A H 0.4416 1.1059 0.9905 0.041 Uiso 1 1 calc R
H25B H 0.4954 1.2024 0.9332 0.041 Uiso 1 1 calc R
H25C H 0.5908 1.0929 0.9484 0.041 Uiso 1 1 calc R
C26 C 0.1746(6) 1.0735(5) 0.9219(4) 0.0295(13) Uani 1 1 d .
H26A H 0.1690 0.9997 0.9087 0.035 Uiso 1 1 calc R
H26B H 0.2232 1.0714 0.9784 0.035 Uiso 1 1 calc R
C27 C 0.0344(6) 1.1305(5) 0.9405(4) 0.0351(14) Uani 1 1 d .
H27A H -0.0161 1.1313 0.8859 0.042 Uiso 1 1 calc R
H27B H 0.0382 1.2032 0.9558 0.042 Uiso 1 1 calc R
H27C H -0.0089 1.0937 0.9917 0.042 Uiso 1 1 calc R
C28 C 0.1050(5) 1.3123(4) 0.6237(3) 0.0231(11) Uani 1 1 d .
H28 H 0.1920 1.3303 0.6173 0.028 Uiso 1 1 calc R
C29 C -0.0011(6) 1.3858(4) 0.5960(4) 0.0274(12) Uani 1 1 d .
H29 H 0.0147 1.4536 0.5719 0.033 Uiso 1 1 calc R
C30 C -0.1294(6) 1.3621(4) 0.6027(4) 0.0281(13) Uani 1 1 d .
H30 H -0.2006 1.4118 0.5812 0.034 Uiso 1 1 calc R
C31 C -0.1517(5) 1.2646(5) 0.6414(4) 0.0272(12) Uani 1 1 d .
H31 H -0.2390 1.2474 0.6466 0.033 Uiso 1 1 calc R
C32 C -0.1838(5) 1.0569(5) 0.7463(4) 0.0281(12) Uani 1 1 d .
H32 H -0.2633 1.1044 0.7384 0.034 Uiso 1 1 calc R
C33 C -0.1889(5) 0.9580(5) 0.7885(4) 0.0275(12) Uani 1 1 d .
H33 H -0.2709 0.9370 0.8101 0.033 Uiso 1 1 calc R
C34 C -0.0713(6) 0.8906(5) 0.7984(4) 0.0286(12) Uani 1 1 d .
H34 H -0.0715 0.8217 0.8261 0.034 Uiso 1 1 calc R
C35 C 0.0463(5) 0.9246(4) 0.7674(4) 0.0224(11) Uani 1 1 d .
H35 H 0.1264 0.8776 0.7746 0.027 Uiso 1 1 calc R
C36 C 0.2782(7) 0.7086(5) 0.9732(4) 0.0412(16) Uiso 1 1 d .
H36A H 0.3626 0.6752 0.9969 0.049 Uiso 1 1 calc R
H36B H 0.2091 0.6653 0.9927 0.049 Uiso 1 1 calc R
H36C H 0.2544 0.7789 0.9970 0.049 Uiso 1 1 calc R
C37 C 0.1775(6) 0.5963(4) 0.6673(4) 0.0313(13) Uani 1 1 d .
H37A H 0.1129 0.5621 0.7060 0.038 Uiso 1 1 calc R
H37B H 0.2441 0.5424 0.6404 0.038 Uiso 1 1 calc R
H37C H 0.1322 0.6402 0.6184 0.038 Uiso 1 1 calc R
C38 C 0.6925(8) 0.5918(6) 0.9226(5) 0.054(2) Uani 1 1 d .
H38 H 0.6389 0.6450 0.9558 0.064 Uiso 1 1 calc R
C39 C 0.8287(8) 0.5766(6) 0.9292(5) 0.054(2) Uani 1 1 d .
H39 H 0.8684 0.6185 0.9675 0.065 Uiso 1 1 calc R
C40 C 0.9064(7) 0.5000(5) 0.8796(4) 0.0421(16) Uani 1 1 d .
H40 H 0.9998 0.4904 0.8831 0.050 Uiso 1 1 calc R
C41 C 0.8494(7) 0.4373(5) 0.8249(4) 0.0357(14) Uani 1 1 d .
H41 H 0.9029 0.3840 0.7917 0.043 Uiso 1 1 calc R
C42 C 0.7135(7) 0.4533(5) 0.8192(4) 0.0366(15) Uani 1 1 d .
H42 H 0.6741 0.4111 0.7811 0.044 Uiso 1 1 calc R
C43 C 0.6341(7) 0.5293(5) 0.8677(5) 0.0421(16) Uani 1 1 d .
H43 H 0.5409 0.5390 0.8636 0.051 Uiso 1 1 calc R
C44 C 0.5465(6) 0.5212(5) 0.5825(4) 0.0310(13) Uani 1 1 d .
H44 H 0.5779 0.5357 0.6391 0.037 Uiso 1 1 calc R
C45 C 0.5387(6) 0.5967(4) 0.5111(4) 0.0309(13) Uani 1 1 d .
H45 H 0.5658 0.6631 0.5186 0.037 Uiso 1 1 calc R
C46 C 0.4919(6) 0.5764(5) 0.4289(4) 0.0327(14) Uani 1 1 d .
H46 H 0.4859 0.6290 0.3802 0.039 Uiso 1 1 calc R

loop_
_atom_site_aniso_label
_atom_site_aniso_U_11
_atom_site_aniso_U_22
_atom_site_aniso_U_33
_atom_site_aniso_U_23
_atom_site_aniso_U_13
_atom_site_aniso_U_12
Ir1 0.01669(12) 0.01961(12) 0.02174(12) -0.00094(8) 0.00061(8) -0.00216(8)
Si1 0.0173(7) 0.0227(7) 0.0180(7) -0.0033(6) -0.0003(5) -0.0012(6)
N1 0.017(2) 0.016(2) 0.018(2) 0.0004(16) 0.0012(17) -0.0024(16)
N2 0.014(2) 0.015(2) 0.021(2) 0.0010(16) 0.0037(17) -0.0008(16)
N3 0.014(2) 0.021(2) 0.022(2) -0.0050(17) 0.0011(17) -0.0037(17)
C1 0.018(2) 0.015(2) 0.017(2) -0.0043(19) -0.0033(19) -0.0023(19)
C2 0.013(2) 0.014(2) 0.019(2) 0.0006(19) 0.0030(19) 0.0015(18)
C3 0.013(2) 0.023(3) 0.015(2) -0.0027(19) 0.0023(19) -0.0006(19)
C4 0.020(3) 0.022(3) 0.022(3) -0.003(2) -0.002(2) -0.006(2)
C5 0.016(2) 0.026(3) 0.021(3) -0.002(2) 0.002(2) -0.010(2)
C6 0.018(3) 0.030(3) 0.031(3) -0.010(2) 0.010(2) -0.004(2)
C7 0.017(3) 0.024(3) 0.020(3) -0.003(2) 0.000(2) -0.002(2)
C8 0.018(3) 0.027(3) 0.026(3) -0.008(2) 0.001(2) 0.001(2)
C9 0.023(3) 0.023(3) 0.032(3) 0.001(2) -0.007(2) 0.005(2)
C10 0.023(3) 0.021(3) 0.020(3) 0.001(2) 0.000(2) -0.002(2)
C11 0.017(3) 0.023(3) 0.020(3) -0.003(2) -0.003(2) -0.001(2)
C12 0.018(3) 0.020(2) 0.020(3) -0.002(2) -0.003(2) 0.001(2)
C13 0.016(3) 0.020(2) 0.023(3) 0.004(2) 0.001(2) 0.000(2)
C14 0.024(3) 0.017(2) 0.022(3) 0.000(2) -0.001(2) -0.004(2)
C15 0.025(3) 0.023(3) 0.026(3) 0.002(2) -0.003(2) -0.012(2)
C16 0.023(3) 0.029(3) 0.027(3) 0.002(2) 0.003(2) 0.003(2)
C17 0.019(3) 0.019(3) 0.034(3) -0.001(2) -0.001(2) -0.003(2)
C18 0.020(3) 0.016(2) 0.024(3) 0.000(2) 0.002(2) -0.003(2)
C19 0.025(3) 0.021(3) 0.016(2) -0.004(2) -0.006(2) -0.002(2)
C20 0.021(3) 0.023(3) 0.017(2) -0.004(2) -0.003(2) 0.002(2)
C21 0.018(3) 0.026(3) 0.020(3) -0.008(2) 0.001(2) -0.002(2)
C22 0.025(3) 0.035(3) 0.029(3) -0.009(2) -0.006(2) 0.001(2)
C23 0.042(4) 0.021(3) 0.043(4) -0.004(3) -0.005(3) 0.000(3)
C24 0.024(3) 0.025(3) 0.025(3) 0.000(2) -0.002(2) -0.002(2)
C25 0.031(3) 0.035(3) 0.037(3) -0.004(3) -0.013(3) -0.001(3)
C26 0.026(3) 0.039(3) 0.023(3) 0.001(2) 0.001(2) -0.005(3)
C27 0.030(3) 0.049(4) 0.026(3) -0.003(3) 0.006(2) -0.007(3)
C28 0.024(3) 0.023(3) 0.021(3) -0.003(2) 0.001(2) 0.001(2)
C29 0.031(3) 0.024(3) 0.025(3) -0.004(2) -0.003(2) 0.005(2)
C30 0.028(3) 0.028(3) 0.026(3) -0.006(2) -0.007(2) 0.008(2)
C31 0.019(3) 0.033(3) 0.029(3) -0.009(2) -0.005(2) 0.001(2)
C32 0.020(3) 0.038(3) 0.026(3) -0.008(2) 0.001(2) -0.001(2)
C33 0.017(3) 0.042(3) 0.026(3) -0.006(2) 0.001(2) -0.013(2)
C34 0.035(3) 0.030(3) 0.022(3) 0.000(2) 0.002(2) -0.012(3)
C35 0.018(3) 0.025(3) 0.026(3) -0.003(2) 0.000(2) -0.008(2)
C37 0.032(3) 0.020(3) 0.044(4) -0.003(2) -0.008(3) -0.009(2)
C38 0.068(5) 0.044(4) 0.047(4) -0.015(3) 0.005(4) 0.001(4)
C39 0.059(5) 0.055(5) 0.051(4) -0.025(4) -0.001(4) -0.011(4)
C40 0.045(4) 0.046(4) 0.037(4) -0.005(3) -0.001(3) -0.013(3)
C41 0.044(4) 0.039(3) 0.023(3) -0.001(3) 0.006(3) -0.007(3)
C42 0.051(4) 0.032(3) 0.028(3) 0.000(3) -0.006(3) -0.008(3)
C43 0.048(4) 0.039(4) 0.038(4) 0.004(3) -0.009(3) -0.002(3)
C44 0.030(3) 0.031(3) 0.031(3) -0.007(2) -0.002(3) 0.001(2)
C45 0.028(3) 0.019(3) 0.046(4) -0.001(2) 0.001(3) -0.006(2)
C46 0.037(3) 0.025(3) 0.034(3) 0.005(2) -0.002(3) -0.002(3)

loop_
_atom_type_symbol
_atom_type_description
_atom_type_scat_dispersion_real
_atom_type_scat_dispersion_imag
_atom_type_scat_source
C C 0.0033 0.0016 'International Tables Vol C Tables 4.2.6.8 and 6.1.1.4'
H H 0.0000 0.0000 'International Tables Vol C Tables 4.2.6.8 and 6.1.1.4'
Ir Ir -1.4442 7.9887 'International Tables Vol C Tables 4.2.6.8 and 6.1.1.4'
N N 0.0061 0.0033 'International Tables Vol C Tables 4.2.6.8 and 6.1.1.4'
Si Si 0.0817 0.0704 'International Tables Vol C Tables 4.2.6.8 and 6.1.1.4'

loop_
_geom_angle_atom_site_label_1
_geom_angle_atom_site_label_2
_geom_angle_atom_site_label_3
_geom_angle
_geom_angle_site_symmetry_1
_geom_angle_site_symmetry_3
C19 Ir1 C2 100.3(2) . .
C19 Ir1 C1 164.3(2) . .
C2 Ir1 C1 65.35(18) . .
C19 Ir1 N3 78.57(19) . .
C2 Ir1 N3 173.59(18) . .
C1 Ir1 N3 114.93(18) . .
C19 Ir1 Si1 94.54(14) . .
C2 Ir1 Si1 90.44(15) . .
C1 Ir1 Si1 92.00(13) . .
N3 Ir1 Si1 95.94(12) . .
C22 Si1 C24 105.3(3) . .
C22 Si1 C26 103.8(3) . .
C24 Si1 C26 105.1(2) . .
C22 Si1 Ir1 116.76(19) . .
C24 Si1 Ir1 111.68(18) . .
C26 Si1 Ir1 113.2(2) . .
C1 N1 C3 126.5(4) . .
C1 N1 C2 105.8(4) . .
C3 N1 C2 127.5(4) . .
C1 N2 C11 123.1(4) . .
C1 N2 C13 118.9(4) . .
C11 N2 C13 117.9(4) . .
C35 N3 C21 118.3(4) . .
C35 N3 Ir1 126.8(3) . .
C21 N3 Ir1 114.9(3) . .
N1 C1 N2 116.7(4) . .
N1 C1 Ir1 96.0(3) . .
N2 C1 Ir1 147.1(4) . .
N1 C2 Ir1 92.3(3) . .
N1 C2 H2A 113.2 . .
Ir1 C2 H2A 113.2 . .
N1 C2 H2B 113.2 . .
Ir1 C2 H2B 113.2 . .
H2A C2 H2B 110.6 . .
C4 C3 N1 123.5(4) . .
C4 C3 C12 121.3(5) . .
N1 C3 C12 115.2(4) . .
C3 C4 C5 119.4(5) . .
C3 C4 H4 120.3 . .
C5 C4 H4 120.3 . .
C6 C5 C4 120.5(5) . .
C6 C5 H5 119.7 . .
C4 C5 H5 119.7 . .
C5 C6 C7 121.2(5) . .
C5 C6 H6 119.4 . .
C7 C6 H6 119.4 . .
C8 C7 C12 118.3(5) . .
C8 C7 C6 123.7(5) . .
C12 C7 C6 118.0(5) . .
C9 C8 C7 120.1(5) . .
C9 C8 H8 119.9 . .
C7 C8 H8 119.9 . .
C8 C9 C10 121.3(5) . .
C8 C9 H9 119.3 . .
C10 C9 H9 119.3 . .
C11 C10 C9 120.0(5) . .
C11 C10 H10 120.0 . .
C9 C10 H10 120.0 . .
C10 C11 C12 119.8(5) . .
C10 C11 N2 123.0(5) . .
C12 C11 N2 117.1(4) . .
C7 C12 C3 119.4(5) . .
C7 C12 C11 120.2(5) . .
C3 C12 C11 120.4(4) . .
C18 C13 C14 121.5(5) . .
C18 C13 N2 119.1(4) . .
C14 C13 N2 119.4(5) . .
C13 C14 C15 119.1(5) . .
C13 C14 H14 120.5 . .
C15 C14 H14 120.5 . .
C16 C15 C14 117.8(5) . .
C16 C15 C36 123.1(5) . .
C14 C15 C36 119.1(5) . .
C17 C16 C15 123.6(5) . .
C17 C16 H16 118.2 . .
C15 C16 H16 118.2 . .
C16 C17 C18 117.6(5) . .
C16 C17 C37 121.6(5) . .
C18 C17 C37 120.8(5) . .
C13 C18 C17 120.4(5) . .
C13 C18 H18 119.8 . .
C17 C18 H18 119.8 . .
C28 C19 C20 117.3(5) . .
C28 C19 Ir1 126.5(4) . .
C20 C19 Ir1 115.6(4) . .
C31 C20 C19 120.8(5) . .
C31 C20 C21 123.8(5) . .
C19 C20 C21 115.3(4) . .
N3 C21 C32 120.9(5) . .
N3 C21 C20 114.6(5) . .
C32 C21 C20 124.5(5) . .
C23 C22 Si1 117.8(4) . .
C23 C22 H22A 107.9 . .
Si1 C22 H22A 107.9 . .
C23 C22 H22B 107.9 . .
Si1 C22 H22B 107.9 . .
H22A C22 H22B 107.2 . .
C22 C23 H23A 109.5 . .
C22 C23 H23B 109.5 . .
H23A C23 H23B 109.5 . .
C22 C23 H23C 109.5 . .
H23A C23 H23C 109.5 . .
H23B C23 H23C 109.5 . .
C25 C24 Si1 115.6(4) . .
C25 C24 H24A 108.4 . .
Si1 C24 H24A 108.4 . .
C25 C24 H24B 108.4 . .
Si1 C24 H24B 108.4 . .
H24A C24 H24B 107.4 . .
C24 C25 H25A 109.5 . .
C24 C25 H25B 109.5 . .
H25A C25 H25B 109.5 . .
C24 C25 H25C 109.5 . .
H25A C25 H25C 109.5 . .
H25B C25 H25C 109.5 . .
C27 C26 Si1 115.8(4) . .
C27 C26 H26A 108.3 . .
Si1 C26 H26A 108.3 . .
C27 C26 H26B 108.3 . .
Si1 C26 H26B 108.3 . .
H26A C26 H26B 107.4 . .
C26 C27 H27A 109.5 . .
C26 C27 H27B 109.5 . .
H27A C27 H27B 109.5 . .
C26 C27 H27C 109.5 . .
H27A C27 H27C 109.5 . .
H27B C27 H27C 109.5 . .
C29 C28 C19 120.9(5) . .
C29 C28 H28 119.5 . .
C19 C28 H28 119.5 . .
C30 C29 C28 121.3(5) . .
C30 C29 H29 119.3 . .
C28 C29 H29 119.3 . .
C31 C30 C29 118.7(5) . .
C31 C30 H30 120.6 . .
C29 C30 H30 120.6 . .
C30 C31 C20 120.7(5) . .
C30 C31 H31 119.6 . .
C20 C31 H31 119.6 . .
C33 C32 C21 120.3(5) . .
C33 C32 H32 119.9 . .
C21 C32 H32 119.9 . .
C32 C33 C34 118.3(5) . .
C32 C33 H33 120.8 . .
C34 C33 H33 120.8 . .
C35 C34 C33 119.2(5) . .
C35 C34 H34 120.4 . .
C33 C34 H34 120.4 . .
N3 C35 C34 123.0(5) . .
N3 C35 H35 118.5 . .
C34 C35 H35 118.5 . .
C15 C36 H36A 109.5 . .
C15 C36 H36B 109.5 . .
H36A C36 H36B 109.5 . .
C15 C36 H36C 109.5 . .
H36A C36 H36C 109.5 . .
H36B C36 H36C 109.5 . .
C17 C37 H37A 109.5 . .
C17 C37 H37B 109.5 . .
H37A C37 H37B 109.5 . .
C17 C37 H37C 109.5 . .
H37A C37 H37C 109.5 . .
H37B C37 H37C 109.5 . .
C39 C38 C43 120.3(7) . .
C39 C38 H38 119.9 . .
C43 C38 H38 119.9 . .
C40 C39 C38 119.6(7) . .
C40 C39 H39 120.2 . .
C38 C39 H39 120.2 . .
C41 C40 C39 120.7(7) . .
C41 C40 H40 119.7 . .
C39 C40 H40 119.7 . .
C40 C41 C42 119.1(6) . .
C40 C41 H41 120.5 . .
C42 C41 H41 120.5 . .
C43 C42 C41 121.3(6) . .
C43 C42 H42 119.3 . .
C41 C42 H42 119.3 . .
C42 C43 C38 119.1(7) . .
C42 C43 H43 120.4 . .
C38 C43 H43 120.4 . .
C45 C44 C46 119.7(6) . 2_666
C45 C44 H44 120.1 . .
C46 C44 H44 120.1 2_666 .
C46 C45 C44 120.4(6) . .
C46 C45 H45 119.8 . .
C44 C45 H45 119.8 . .
C45 C46 C44 119.8(5) . 2_666
C45 C46 H46 120.1 . .
C44 C46 H46 120.1 2_666 .

loop_
_geom_bond_atom_site_label_1
_geom_bond_atom_site_label_2
_geom_bond_distance
_geom_bond_site_symmetry_2
Ir1 C19 2.042(5) .
Ir1 C2 2.083(5) .
Ir1 C1 2.085(5) .
Ir1 N3 2.141(4) .
Ir1 Si1 2.3106(14) .
Si1 C22 1.882(6) .
Si1 C24 1.895(5) .
Si1 C26 1.900(6) .
N1 C1 1.347(6) .
N1 C3 1.401(6) .
N1 C2 1.471(6) .
N2 C1 1.348(6) .
N2 C11 1.427(6) .
N2 C13 1.446(6) .
N3 C35 1.339(7) .
N3 C21 1.369(6) .
C2 H2A 0.9900 .
C2 H2B 0.9900 .
C3 C4 1.369(7) .
C3 C12 1.418(7) .
C4 C5 1.421(7) .
C4 H4 0.9500 .
C5 C6 1.362(7) .
C5 H5 0.9500 .
C6 C7 1.431(7) .
C6 H6 0.9500 .
C7 C8 1.412(7) .
C7 C12 1.417(7) .
C8 C9 1.375(8) .
C8 H8 0.9500 .
C9 C10 1.401(7) .
C9 H9 0.9500 .
C10 C11 1.369(7) .
C10 H10 0.9500 .
C11 C12 1.419(7) .
C13 C18 1.374(7) .
C13 C14 1.398(7) .
C14 C15 1.409(7) .
C14 H14 0.9500 .
C15 C16 1.388(8) .
C15 C36 1.456(8) .
C16 C17 1.383(8) .
C16 H16 0.9500 .
C17 C18 1.398(7) .
C17 C37 1.501(8) .
C18 H18 0.9500 .
C19 C28 1.402(7) .
C19 C20 1.417(8) .
C20 C31 1.399(7) .
C20 C21 1.470(7) .
C21 C32 1.388(8) .
C22 C23 1.545(9) .
C22 H22A 0.9900 .
C22 H22B 0.9900 .
C23 H23A 0.9800 .
C23 H23B 0.9800 .
C23 H23C 0.9800 .
C24 C25 1.544(8) .
C24 H24A 0.9900 .
C24 H24B 0.9900 .
C25 H25A 0.9800 .
C25 H25B 0.9800 .
C25 H25C 0.9800 .
C26 C27 1.529(8) .
C26 H26A 0.9900 .
C26 H26B 0.9900 .
C27 H27A 0.9800 .
C27 H27B 0.9800 .
C27 H27C 0.9800 .
C28 C29 1.393(7) .
C28 H28 0.9500 .
C29 C30 1.388(8) .
C29 H29 0.9500 .
C30 C31 1.385(8) .
C30 H30 0.9500 .
C31 H31 0.9500 .
C32 C33 1.383(8) .
C32 H32 0.9500 .
C33 C34 1.384(8) .
C33 H33 0.9500 .
C34 C35 1.382(8) .
C34 H34 0.9500 .
C35 H35 0.9500 .
C36 H36A 0.9800 .
C36 H36B 0.9800 .
C36 H36C 0.9800 .
C37 H37A 0.9800 .
C37 H37B 0.9800 .
C37 H37C 0.9800 .
C38 C39 1.387(11) .
C38 C43 1.392(10) .
C38 H38 0.9500 .
C39 C40 1.385(10) .
C39 H39 0.9500 .
C40 C41 1.383(9) .
C40 H40 0.9500 .
C41 C42 1.383(9) .
C41 H41 0.9500 .
C42 C43 1.378(9) .
C42 H42 0.9500 .
C43 H43 0.9500 .
C44 C45 1.380(8) .
C44 C46 1.390(8) 2_666
C44 H44 0.9500 .
C45 C46 1.380(9) .
C45 H45 0.9500 .
C46 C44 1.390(8) 2_666
C46 H46 0.9500 .

loop_
_geom_torsion_atom_site_label_1
_geom_torsion_atom_site_label_2
_geom_torsion_atom_site_label_3
_geom_torsion_atom_site_label_4
_geom_torsion
_geom_torsion_site_symmetry_1
_geom_torsion_site_symmetry_4
C19 Ir1 Si1 C22 -28.7(3) . .
C2 Ir1 Si1 C22 71.6(2) . .
C1 Ir1 Si1 C22 137.0(3) . .
N3 Ir1 Si1 C22 -107.7(2) . .
C19 Ir1 Si1 C24 -149.9(2) . .
C2 Ir1 Si1 C24 -49.6(2) . .
C1 Ir1 Si1 C24 15.8(2) . .
N3 Ir1 Si1 C24 131.1(2) . .
C19 Ir1 Si1 C26 91.7(3) . .
C2 Ir1 Si1 C26 -167.9(2) . .
C1 Ir1 Si1 C26 -102.6(2) . .
N3 Ir1 Si1 C26 12.7(2) . .
C19 Ir1 N3 C35 -174.3(5) . .
C2 Ir1 N3 C35 105.1(14) . .
C1 Ir1 N3 C35 14.1(5) . .
Si1 Ir1 N3 C35 -80.9(4) . .
C19 Ir1 N3 C21 4.4(4) . .
C2 Ir1 N3 C21 -76.1(15) . .
C1 Ir1 N3 C21 -167.1(3) . .
Si1 Ir1 N3 C21 97.9(3) . .
C3 N1 C1 N2 8.2(7) . .
C2 N1 C1 N2 -176.7(4) . .
C3 N1 C1 Ir1 -168.5(4) . .
C2 N1 C1 Ir1 6.7(4) . .
C11 N2 C1 N1 1.0(7) . .
C13 N2 C1 N1 -175.8(4) . .
C11 N2 C1 Ir1 174.8(5) . .
C13 N2 C1 Ir1 -2.0(9) . .
C19 Ir1 C1 N1 20.1(9) . .
C2 Ir1 C1 N1 -5.0(3) . .
N3 Ir1 C1 N1 167.9(3) . .
Si1 Ir1 C1 N1 -94.6(3) . .
C19 Ir1 C1 N2 -154.4(7) . .
C2 Ir1 C1 N2 -179.4(7) . .
N3 Ir1 C1 N2 -6.5(7) . .
Si1 Ir1 C1 N2 91.0(7) . .
C1 N1 C2 Ir1 -6.7(4) . .
C3 N1 C2 Ir1 168.4(4) . .
C19 Ir1 C2 N1 -168.7(3) . .
C1 Ir1 C2 N1 4.6(3) . .
N3 Ir1 C2 N1 -89.4(14) . .
Si1 Ir1 C2 N1 96.6(3) . .
C1 N1 C3 C4 172.0(5) . .
C2 N1 C3 C4 -2.2(8) . .
C1 N1 C3 C12 -8.8(7) . .
C2 N1 C3 C12 177.1(5) . .
N1 C3 C4 C5 -179.0(5) . .
C12 C3 C4 C5 1.8(8) . .
C3 C4 C5 C6 -2.3(8) . .
C4 C5 C6 C7 -0.8(8) . .
C5 C6 C7 C8 -176.5(5) . .
C5 C6 C7 C12 4.4(8) . .
C12 C7 C8 C9 -1.2(8) . .
C6 C7 C8 C9 179.7(5) . .
C7 C8 C9 C10 3.0(8) . .
C8 C9 C10 C11 -1.7(8) . .
C9 C10 C11 C12 -1.5(8) . .
C9 C10 C11 N2 176.5(5) . .
C1 N2 C11 C10 173.7(5) . .
C13 N2 C11 C10 -9.5(7) . .
C1 N2 C11 C12 -8.3(7) . .
C13 N2 C11 C12 168.6(4) . .
C8 C7 C12 C3 176.0(5) . .
C6 C7 C12 C3 -4.8(8) . .
C8 C7 C12 C11 -1.9(8) . .
C6 C7 C12 C11 177.3(5) . .
C4 C3 C12 C7 1.8(8) . .
N1 C3 C12 C7 -177.5(4) . .
C4 C3 C12 C11 179.7(5) . .
N1 C3 C12 C11 0.5(7) . .
C10 C11 C12 C7 3.3(8) . .
N2 C11 C12 C7 -174.8(5) . .
C10 C11 C12 C3 -174.6(5) . .
N2 C11 C12 C3 7.3(7) . .
C1 N2 C13 C18 95.2(6) . .
C11 N2 C13 C18 -81.7(6) . .
C1 N2 C13 C14 -86.5(6) . .
C11 N2 C13 C14 96.5(6) . .
C18 C13 C14 C15 -0.8(8) . .
N2 C13 C14 C15 -179.0(4) . .
C13 C14 C15 C16 -0.7(8) . .
C13 C14 C15 C36 179.9(5) . .
C14 C15 C16 C17 1.9(8) . .
C36 C15 C16 C17 -178.8(5) . .
C15 C16 C17 C18 -1.4(8) . .
C15 C16 C17 C37 179.5(5) . .
C14 C13 C18 C17 1.3(8) . .
N2 C13 C18 C17 179.5(4) . .
C16 C17 C18 C13 -0.2(7) . .
C37 C17 C18 C13 178.8(5) . .
C2 Ir1 C19 C28 -5.1(5) . .
C1 Ir1 C19 C28 -28.1(10) . .
N3 Ir1 C19 C28 -178.6(5) . .
Si1 Ir1 C19 C28 86.2(4) . .
C2 Ir1 C19 C20 165.2(4) . .
C1 Ir1 C19 C20 142.1(6) . .
N3 Ir1 C19 C20 -8.4(4) . .
Si1 Ir1 C19 C20 -103.6(4) . .
C28 C19 C20 C31 5.2(7) . .
Ir1 C19 C20 C31 -166.0(4) . .
C28 C19 C20 C21 -177.6(4) . .
Ir1 C19 C20 C21 11.2(6) . .
C35 N3 C21 C32 2.3(7) . .
Ir1 N3 C21 C32 -176.6(4) . .
C35 N3 C21 C20 179.1(4) . .
Ir1 N3 C21 C20 0.2(5) . .
C31 C20 C21 N3 169.8(5) . .
C19 C20 C21 N3 -7.3(7) . .
C31 C20 C21 C32 -13.6(8) . .
C19 C20 C21 C32 169.3(5) . .
C24 Si1 C22 C23 51.6(5) . .
C26 Si1 C22 C23 161.8(4) . .
Ir1 Si1 C22 C23 -72.9(5) . .
C22 Si1 C24 C25 45.8(5) . .
C26 Si1 C24 C25 -63.4(5) . .
Ir1 Si1 C24 C25 173.5(4) . .
C22 Si1 C26 C27 46.1(5) . .
C24 Si1 C26 C27 156.4(5) . .
Ir1 Si1 C26 C27 -81.5(5) . .
C20 C19 C28 C29 -2.8(7) . .
Ir1 C19 C28 C29 167.3(4) . .
C19 C28 C29 C30 -1.1(8) . .
C28 C29 C30 C31 2.6(8) . .
C29 C30 C31 C20 -0.2(8) . .
C19 C20 C31 C30 -3.8(8) . .
C21 C20 C31 C30 179.3(5) . .
N3 C21 C32 C33 -1.4(8) . .
C20 C21 C32 C33 -177.8(5) . .
C21 C32 C33 C34 -0.3(8) . .
C32 C33 C34 C35 1.1(8) . .
C21 N3 C35 C34 -1.6(8) . .
Ir1 N3 C35 C34 177.1(4) . .
C33 C34 C35 N3 -0.1(8) . .
C43 C38 C39 C40 1.0(12) . .
C38 C39 C40 C41 -1.2(12) . .
C39 C40 C41 C42 1.1(10) . .
C40 C41 C42 C43 -0.8(9) . .
C41 C42 C43 C38 0.7(10) . .
C39 C38 C43 C42 -0.8(11) . .
C46 C44 C45 C46 0.6(10) 2_666 .
C44 C45 C46 C44 -0.6(10) . 2_666
